data_7125418
loop_
_publ_author_name
'Liu, Ke'
'Zhang, Jing'
'Xu, Ling'
'Liu, Jing'
'Ding, Liping'
'Liu, Taihong'
'Fang, Yu'

_publ_section_title
;
 Film-based fluorescence sensing: a &quot;chemical nose&quot; for
 nicotine.
;
_journal_issue 84
_journal_name_full 'Chemical communications (Cambridge, England)'
_journal_page_first 12679
_journal_page_last 12682
_journal_paper_doi 10.1039/c9cc06771j
_journal_volume 55
_journal_year 2019
_chemical_absolute_configuration ad
_chemical_formula_moiety 'C30 H38 B10 N2'
_chemical_formula_sum 'C30 H38 B10 N2'
_chemical_formula_weight 534.72
_space_group_crystal_system tetragonal
_space_group_IT_number 75
_space_group_name_Hall 'P 4'
_space_group_name_H-M_alt 'P 4'
_atom_sites_solution_hydrogens geom
_atom_sites_solution_primary dual
_audit_creation_date 2019-05-20
_audit_creation_method
;
Olex2 1.2
(compiled 2018.05.29 svn.r3508 for OlexSys, GUI svn.r5506)
;
_audit_update_record
;
2019-05-22 deposited with the CCDC.	2019-09-19 downloaded from the CCDC.
;
_cell_angle_alpha 90
_cell_angle_beta 90
_cell_angle_gamma 90
_cell_formula_units_Z 2
_cell_length_a 9.9221(5)
_cell_length_b 9.9221(5)
_cell_length_c 16.2619(8)
_cell_measurement_reflns_used 9372
_cell_measurement_temperature 153
_cell_measurement_theta_max 68.276
_cell_measurement_theta_min 4.456
_cell_volume 1600.95(14)
_computing_cell_refinement 'SAINT V8.38A (?, 2016)'
_computing_data_reduction 'SAINT V8.38A (?, 2016)'
_computing_molecular_graphics 'Olex2 (Dolomanov et al., 2009)'
_computing_publication_material 'Olex2 (Dolomanov et al., 2009)'
_computing_structure_refinement 'XL (Sheldrick, 2008)'
_computing_structure_solution 'XT (Sheldrick, 2015)'
_diffrn_ambient_temperature 153.0
_diffrn_measured_fraction_theta_full 0.989
_diffrn_measured_fraction_theta_max 0.990
_diffrn_measurement_device_type 'Bruker APEX-II CCD'
_diffrn_measurement_method '\f and \w scans'
_diffrn_radiation_type CuK\a
_diffrn_radiation_wavelength 1.54178
_diffrn_reflns_av_R_equivalents 0.0327
_diffrn_reflns_av_unetI/netI 0.0123
_diffrn_reflns_Laue_measured_fraction_full 0.989
_diffrn_reflns_Laue_measured_fraction_max 0.990
_diffrn_reflns_limit_h_max 11
_diffrn_reflns_limit_h_min -11
_diffrn_reflns_limit_k_max 11
_diffrn_reflns_limit_k_min -11
_diffrn_reflns_limit_l_max 19
_diffrn_reflns_limit_l_min -19
_diffrn_reflns_number 46721
_diffrn_reflns_point_group_measured_fraction_full 0.990
_diffrn_reflns_point_group_measured_fraction_max 0.990
_diffrn_reflns_theta_full 67.679
_diffrn_reflns_theta_max 68.271
_diffrn_reflns_theta_min 4.456
_diffrn_standards_number 0
_exptl_absorpt_coefficient_mu 0.435
_exptl_absorpt_correction_T_max 0.7531
_exptl_absorpt_correction_T_min 0.6691
_exptl_absorpt_correction_type multi-scan
_exptl_absorpt_process_details
'SADABS-2016/2 (Bruker,2016/2) was used for absorption correction. wR2(int) was 0.0954 before and 0.0613 after correction. The Ratio of minimum to maximum transmission is 0.8885. The \l/2 correction factor is Not present.'
_exptl_crystal_colour 'metallic light colourless'
_exptl_crystal_colour_lustre metallic
_exptl_crystal_colour_modifier light
_exptl_crystal_colour_primary colourless
_exptl_crystal_density_diffrn 1.109
_exptl_crystal_description block
_exptl_crystal_F_000 564
_exptl_crystal_size_max 0.5
_exptl_crystal_size_mid 0.4
_exptl_crystal_size_min 0.3
_refine_diff_density_max 1.594
_refine_diff_density_min -0.288
_refine_diff_density_rms 0.071
_refine_ls_abs_structure_details
;
 Flack x determined using 1383 quotients [(I+)-(I-)]/[(I+)+(I-)]
 (Parsons, Flack and Wagner, Acta Cryst. B69 (2013) 249-259).
;
_refine_ls_abs_structure_Flack 0.00(11)
_refine_ls_extinction_method none
_refine_ls_goodness_of_fit_ref 1.143
_refine_ls_hydrogen_treatment constr
_refine_ls_matrix_type full
_refine_ls_number_parameters 192
_refine_ls_number_reflns 2909
_refine_ls_number_restraints 1
_refine_ls_restrained_S_all 1.143
_refine_ls_R_factor_all 0.0668
_refine_ls_R_factor_gt 0.0667
_refine_ls_shift/su_max 0.001
_refine_ls_shift/su_mean 0.000
_refine_ls_structure_factor_coef Fsqd
_refine_ls_weighting_details 'w=1/[\s^2^(Fo^2^)+(0.1395P)^2^+0.8947P] where P=(Fo^2^+2Fc^2^)/3'
_refine_ls_weighting_scheme calc
_refine_ls_wR_factor_gt 0.2079
_refine_ls_wR_factor_ref 0.2080
_reflns_Friedel_coverage 0.929
_reflns_Friedel_fraction_full 0.991
_reflns_Friedel_fraction_max 0.990
_reflns_number_gt 2900
_reflns_number_total 2909
_reflns_threshold_expression 'I > 2\s(I)'
_cod_data_source_file c9cc06771j2.cif
_cod_data_source_block s
_cod_original_cell_volume 1600.95(18)
_cod_database_code 7125418
_shelx_shelxl_version_number 2014/7
_shelx_space_group_comment
;
The symmetry employed for this shelxl refinement is uniquely defined
by the following loop, which should always be used as a source of
symmetry information in preference to the above space-group names.
They are only intended as comments.
;
_shelx_estimated_absorpt_t_max 0.881
_shelx_estimated_absorpt_t_min 0.812
_olex2_refinement_description
;
1. Fixed Uiso
 At 1.2 times of:
  All B(H) groups, All C(H) groups
 At 1.5 times of:
  All C(H,H,H) groups
2.a Aromatic/amide H refined with riding coordinates:
 C001(H001), C002(H002), C004(H004), C007(H007), C009(H009), C00A(H00A),
 C00B(H00B), C00D(H00D)
2.b Idealised Me refined as rotating group:
 C00F(H00C,H00E,H00F), C00L(H00L,H00M,H00N)
2.c Boron cage BH refined with riding coordinates:
 B00G(H00G), B00H(H00H), B00I(H00I), B00J(H00J), B00K(H00K)
;
_olex2_submission_special_instructions 'No special instructions were received'

loop_
_space_group_symop_operation_xyz
'x, y, z'
'-x, -y, z'
'-y, x, z'
'y, -x, z'

loop_
_atom_site_label
_atom_site_type_symbol
_atom_site_fract_x
_atom_site_fract_y
_atom_site_fract_z
_atom_site_U_iso_or_equiv
_atom_site_adp_type
_atom_site_occupancy
_atom_site_site_symmetry_order
_atom_site_calc_flag
_atom_site_refinement_flags_posn
C001 C 0.0545(4) 0.7379(5) 0.5206(3) 0.0277(9) Uani 1 1 d .
H001 H -0.0049 0.7903 0.4879 0.033 Uiso 1 1 calc R
C002 C 0.2268(4) 0.5908(4) 0.6194(3) 0.0258(9) Uani 1 1 d .
H002 H 0.2881 0.5425 0.6533 0.031 Uiso 1 1 calc R
C003 C 0.1805(4) 0.7022(4) 0.4891(3) 0.0236(9) Uani 1 1 d .
C004 C 0.1583(4) 0.7830(5) 0.2623(3) 0.0283(9) Uani 1 1 d .
H004 H 0.0894 0.7945 0.2224 0.034 Uiso 1 1 calc R
C005 C 0.0987(4) 0.6203(4) 0.6489(3) 0.0248(9) Uani 1 1 d .
C006 C 0.2195(4) 0.7365(4) 0.4039(2) 0.0239(9) Uani 1 1 d .
C007 C 0.1235(4) 0.7539(5) 0.3422(3) 0.0292(9) Uani 1 1 d .
H007 H 0.0308 0.7452 0.3559 0.035 Uiso 1 1 calc R
N008 N 0.3286(5) 0.8291(5) 0.1587(3) 0.0454(12) Uani 1 1 d .
C009 C 0.3548(4) 0.7500(5) 0.3795(3) 0.0312(10) Uani 1 1 d .
H009 H 0.4238 0.7397 0.4195 0.037 Uiso 1 1 calc R
C00A C 0.0142(4) 0.6983(5) 0.5987(3) 0.0294(10) Uani 1 1 d .
H00A H -0.0721 0.7245 0.6185 0.035 Uiso 1 1 calc R
C00B C 0.2666(4) 0.6304(4) 0.5418(3) 0.0254(9) Uani 1 1 d .
H00B H 0.3548 0.6085 0.5235 0.030 Uiso 1 1 calc R
C00C C 0.2928(5) 0.7959(5) 0.2387(3) 0.0302(10) Uani 1 1 d .
C00D C 0.3906(5) 0.7778(5) 0.2995(3) 0.0371(11) Uani 1 1 d .
H00D H 0.4832 0.7847 0.2854 0.045 Uiso 1 1 calc R
C00E C 0.0543(4) 0.5683(4) 0.7307(3) 0.0253(9) Uani 1 1 d .
C00F C 0.2265(6) 0.8380(6) 0.0958(3) 0.0411(12) Uani 1 1 d .
H00C H 0.1798 0.7513 0.0911 0.062 Uiso 1 1 calc GR
H00E H 0.2688 0.8603 0.0430 0.062 Uiso 1 1 calc GR
H00F H 0.1615 0.9084 0.1104 0.062 Uiso 1 1 calc GR
B00G B -0.1125(5) 0.5893(5) 0.7587(3) 0.0283(10) Uani 1 1 d .
H00G H -0.1863 0.6482 0.7209 0.034 Uiso 1 1 calc R
B00H B 0.1608(5) 0.5590(5) 0.8134(3) 0.0315(11) Uani 1 1 d .
H00H H 0.2669 0.5975 0.8131 0.038 Uiso 1 1 calc R
B00I B 0.0550(6) 0.5707(6) 0.9011(3) 0.0371(13) Uani 1 1 d .
H00I H 0.0909 0.6175 0.9598 0.045 Uiso 1 1 calc R
B00J B 0.0205(5) 0.6701(5) 0.8134(3) 0.0322(11) Uani 1 1 d .
H00J H 0.0338 0.7822 0.8130 0.039 Uiso 1 1 calc R
B00K B 0.1144(6) 0.4103(6) 0.8673(3) 0.0354(12) Uani 1 1 d .
H00K H 0.1905 0.3510 0.9030 0.042 Uiso 1 1 calc R
C00L C 0.4656(9) 0.813(2) 0.1330(5) 0.159(8) Uani 1 1 d .
H00L H 0.5220 0.8801 0.1611 0.239 Uiso 1 1 calc GR
H00M H 0.4718 0.8267 0.0734 0.239 Uiso 1 1 calc GR
H00N H 0.4968 0.7225 0.1469 0.239 Uiso 1 1 calc GR

loop_
_atom_site_aniso_label
_atom_site_aniso_U_11
_atom_site_aniso_U_22
_atom_site_aniso_U_33
_atom_site_aniso_U_23
_atom_site_aniso_U_13
_atom_site_aniso_U_12
C001 0.0267(19) 0.035(2) 0.021(2) 0.0043(17) -0.0002(16) 0.0018(17)
C002 0.027(2) 0.027(2) 0.023(2) 0.0029(16) -0.0047(16) -0.0025(16)
C003 0.0249(19) 0.0226(19) 0.023(2) -0.0032(15) -0.0016(15) -0.0028(15)
C004 0.032(2) 0.035(2) 0.0181(19) 0.0023(17) -0.0043(17) -0.0018(17)
C005 0.030(2) 0.0248(19) 0.0197(19) 0.0008(16) -0.0030(16) -0.0044(16)
C006 0.0260(19) 0.0236(19) 0.022(2) 0.0026(16) 0.0003(16) -0.0023(15)
C007 0.026(2) 0.035(2) 0.027(2) 0.0039(18) 0.0004(17) -0.0043(17)
N008 0.039(2) 0.072(3) 0.025(2) 0.008(2) 0.0050(18) -0.009(2)
C009 0.028(2) 0.039(2) 0.027(2) 0.0045(18) -0.0017(17) -0.0021(18)
C00A 0.027(2) 0.038(2) 0.023(2) 0.0033(17) 0.0012(16) 0.0028(17)
C00B 0.0249(19) 0.0267(19) 0.025(2) 0.0013(16) -0.0010(15) -0.0022(16)
C00C 0.036(2) 0.035(2) 0.020(2) 0.0034(17) 0.0019(17) -0.0010(18)
C00D 0.027(2) 0.052(3) 0.032(2) 0.005(2) 0.007(2) -0.0027(19)
C00E 0.030(2) 0.027(2) 0.0188(19) -0.0009(15) -0.0020(15) -0.0044(16)
C00F 0.056(3) 0.049(3) 0.018(2) 0.0044(19) -0.001(2) -0.006(2)
B00G 0.033(2) 0.033(2) 0.019(2) -0.0068(19) 0.0023(18) 0.0007(19)
B00H 0.042(3) 0.037(3) 0.015(2) -0.0001(19) -0.006(2) -0.006(2)
B00I 0.053(3) 0.043(3) 0.016(2) -0.005(2) -0.001(2) -0.003(2)
B00J 0.044(3) 0.034(3) 0.018(2) -0.008(2) 0.001(2) -0.006(2)
B00K 0.045(3) 0.044(3) 0.017(2) 0.003(2) -0.005(2) 0.000(2)
C00L 0.051(4) 0.38(2) 0.047(4) 0.086(9) 0.020(4) 0.004(8)

loop_
_atom_type_symbol
_atom_type_description
_atom_type_scat_dispersion_real
_atom_type_scat_dispersion_imag
_atom_type_scat_source
C C 0.0181 0.0091 'International Tables Vol C Tables 4.2.6.8 and 6.1.1.4'
H H 0.0000 0.0000 'International Tables Vol C Tables 4.2.6.8 and 6.1.1.4'
B B 0.0090 0.0039 'International Tables Vol C Tables 4.2.6.8 and 6.1.1.4'
N N 0.0311 0.0180 'International Tables Vol C Tables 4.2.6.8 and 6.1.1.4'

loop_
_geom_angle_atom_site_label_1
_geom_angle_atom_site_label_2
_geom_angle_atom_site_label_3
_geom_angle
_geom_angle_site_symmetry_1
_geom_angle_site_symmetry_3
C00A C001 C003 121.5(4) . .
C00B C002 C005 121.1(4) . .
C001 C003 C006 121.3(4) . .
C001 C003 C00B 116.6(4) . .
C00B C003 C006 122.0(4) . .
C007 C004 C00C 121.3(4) . .
C002 C005 C00A 117.6(4) . .
C002 C005 C00E 120.2(4) . .
C00A C005 C00E 122.1(4) . .
C007 C006 C003 121.6(4) . .
C007 C006 C009 115.9(4) . .
C009 C006 C003 122.5(4) . .
C004 C007 C006 122.3(4) . .
C00C N008 C00F 119.9(4) . .
C00C N008 C00L 119.4(5) . .
C00L N008 C00F 117.9(5) . .
C00D C009 C006 122.2(4) . .
C001 C00A C005 121.0(4) . .
C002 C00B C003 122.0(4) . .
C004 C00C C00D 117.2(4) . .
N008 C00C C004 121.7(4) . .
N008 C00C C00D 121.1(4) . .
C009 C00D C00C 121.0(4) . .
C005 C00E C00E 117.0(2) . 2_565
C005 C00E B00G 116.7(3) . 2_565
C005 C00E B00G 118.4(4) . .
C005 C00E B00H 122.4(4) . .
C005 C00E B00J 123.5(3) . .
B00G C00E C00E 59.9(3) . 2_565
B00G C00E C00E 60.0(3) 2_565 2_565
B00G C00E B00G 111.1(3) 2_565 .
B00H C00E C00E 110.0(3) . 2_565
B00H C00E B00G 62.5(3) . 2_565
B00H C00E B00G 112.9(4) . .
B00H C00E B00J 62.4(3) . .
B00J C00E C00E 109.8(3) . 2_565
B00J C00E B00G 62.3(3) . .
B00J C00E B00G 113.1(4) . 2_565
C00E B00G C00E 60.1(3) 2_565 .
C00E B00G B00H 106.8(4) . 2_565
C00E B00G B00H 58.3(3) 2_565 2_565
C00E B00G B00J 58.5(3) . .
C00E B00G B00J 106.9(4) 2_565 .
C00E B00G B00K 105.6(4) 2_565 2_565
C00E B00G B00K 105.9(4) . 2_565
B00J B00G B00H 108.7(4) . 2_565
B00K B00G B00H 60.0(3) 2_565 2_565
B00K B00G B00J 60.5(3) 2_565 .
C00E B00H B00G 59.2(3) . 2_565
C00E B00H B00I 105.2(4) . .
C00E B00H B00J 58.9(3) . .
C00E B00H B00K 105.8(3) . .
B00I B00H B00G 107.2(4) . 2_565
B00I B00H B00J 59.7(3) . .
B00I B00H B00K 60.3(3) . .
B00J B00H B00G 107.5(3) . 2_565
B00J B00H B00K 108.2(4) . .
B00K B00H B00G 59.4(3) . 2_565
B00H B00I B00I 108.2(3) . 2_565
B00H B00I B00K 59.9(3) . .
B00H B00I B00K 108.5(3) . 2_565
B00I B00I B00K 59.9(4) 2_565 .
B00J B00I B00H 60.2(3) . .
B00J B00I B00I 108.7(4) . 2_565
B00J B00I B00K 60.6(3) . 2_565
B00J B00I B00K 108.3(3) . .
B00K B00I B00I 60.2(4) 2_565 2_565
B00K B00I B00K 108.2(4) 2_565 .
C00E B00J B00G 59.2(3) . .
C00E B00J B00H 58.8(3) . .
C00E B00J B00I 105.4(4) . .
C00E B00J B00K 105.6(3) . 2_565
B00G B00J B00K 59.3(3) . 2_565
B00H B00J B00G 107.6(3) . .
B00H B00J B00K 108.0(4) . 2_565
B00I B00J B00G 107.2(4) . .
B00I B00J B00H 60.1(3) . .
B00I B00J B00K 60.0(3) . 2_565
B00G B00K B00H 60.5(3) 2_565 .
B00G B00K B00I 107.6(4) 2_565 .
B00G B00K B00I 107.4(4) 2_565 2_565
B00G B00K B00J 60.2(3) 2_565 2_565
B00H B00K B00I 108.0(4) . 2_565
B00H B00K B00I 59.7(3) . .
B00H B00K B00J 108.8(4) . 2_565
B00I B00K B00I 59.9(4) 2_565 .
B00I B00K B00J 59.4(3) 2_565 2_565
B00I B00K B00J 107.6(4) . 2_565

loop_
_geom_bond_atom_site_label_1
_geom_bond_atom_site_label_2
_geom_bond_distance
_geom_bond_site_symmetry_2
C001 C003 1.397(6) .
C001 C00A 1.389(6) .
C002 C005 1.390(6) .
C002 C00B 1.380(6) .
C003 C006 1.477(6) .
C003 C00B 1.404(6) .
C004 C007 1.376(6) .
C004 C00C 1.394(6) .
C005 C00A 1.403(6) .
C005 C00E 1.494(6) .
C006 C007 1.394(6) .
C006 C009 1.406(6) .
N008 C00C 1.389(6) .
N008 C00F 1.442(7) .
N008 C00L 1.430(10) .
C009 C00D 1.376(7) .
C00C C00D 1.398(7) .
C00E C00E 1.731(8) 2_565
C00E B00G 1.728(6) 2_565
C00E B00G 1.729(6) .
C00E B00H 1.713(6) .
C00E B00J 1.715(6) .
B00G C00E 1.728(6) 2_565
B00G B00H 1.785(7) 2_565
B00G B00J 1.782(7) .
B00G B00K 1.766(7) 2_565
B00H B00G 1.785(7) 2_565
B00H B00I 1.773(8) .
B00H B00J 1.775(8) .
B00H B00K 1.776(7) .
B00I B00I 1.778(12) 2_565
B00I B00J 1.767(8) .
B00I B00K 1.778(8) 2_565
B00I B00K 1.784(8) .
B00J B00K 1.788(8) 2_565
B00K B00G 1.766(7) 2_565
B00K B00I 1.778(8) 2_565
B00K B00J 1.788(8) 2_565

loop_
_smtbx_masks_void_nr
_smtbx_masks_void_average_x
_smtbx_masks_void_average_y
_smtbx_masks_void_average_z
_smtbx_masks_void_volume
_smtbx_masks_void_count_electrons
1 0.000 0.000 -0.161 73.0 0.0
2 0.000 0.000 0.419 8.0 0.0
3 0.000 0.500 0.412 7.1 0.5
4 0.500 0.500 0.018 120.8 0.0
5 0.500 0.000 0.413 7.1 0.6
